data_1535656
loop_
_publ_author_name
'Mueller, A.'
'Eltzner, W.'
'Subramanian, P.'
'Sarkar, S.'
'Mohan, N.'
'Seyer, U.'
'Boegge, H.'
'Aymonino, P.J.'

_publ_section_title
;
 Darstellung, Redox-Verhalten und Strukturen einkerniger "einfacher" Mono-
 und Dinitrosyl-Komplexe des Molybdaens mit Hydroxylamido(-1)-, Oximato-,
 Halogeno- und Pseudohalogeno-Liganden
;
_journal_name_full 'Zeitschrift fuer Anorganische und Allgemeine Chemie'
_journal_page_first 22
_journal_page_last 36
_journal_volume 503
_journal_year 1983
_chemical_formula_sum 'Cl4 Cs2 H2 Mo N O2'
_chemical_name_systematic 'Cs2 (Mo (N O) Cl4 (H2 O))'
_space_group_IT_number 63
_symmetry_space_group_name_Hall '-C 2c 2'
_symmetry_space_group_name_H-M 'C m c m'
_cell_angle_alpha 90
_cell_angle_beta 90
_cell_angle_gamma 90
_cell_formula_units_Z 4
_cell_length_a 7.515
_cell_length_b 17.319
_cell_length_c 8.199
_cell_volume 1067.119
_citation_journal_id_ASTM ZAACAB
_cod_data_source_file Mueller_ZAACAB_1983_274.cif
_cod_data_source_block H2Cl4Cs2Mo1N1O2
_cod_original_formula_sum 'H2 Cl4 Cs2 Mo1 N1 O2'
_cod_database_code 1535656

loop_
_symmetry_equiv_pos_as_xyz
x,y,z
-x,-y,z+1/2
x,-y,-z
-x,y,-z+1/2
-x,-y,-z
x,y,-z-1/2
-x,y,z
x,-y,z-1/2
x+1/2,y+1/2,z
-x+1/2,-y+1/2,z+1/2
x+1/2,-y+1/2,-z
-x+1/2,y+1/2,-z+1/2
-x+1/2,-y+1/2,-z
x+1/2,y+1/2,-z-1/2
-x+1/2,y+1/2,z
x+1/2,-y+1/2,z-1/2

loop_
_atom_site_label
_atom_site_type_symbol
_atom_site_fract_x
_atom_site_fract_y
_atom_site_fract_z
_atom_site_occupancy
_atom_site_U_iso_or_equiv
Mo1 Mo+1 0 0.8751 0.25 1 0.0
N1 N+3 0 0.7722 0.25 1 0.0
Cl1 Cl-1 -0.2273 0.8871 0.0366 1 0.0
Cs2 Cs+1 0 0.5266 0.25 1 0.0
Cs1 Cs+1 0 0.2453 0.25 1 0.0
O2 O-2 0 1.0072 0.25 1 0.0
O1 O-2 0 0.7054 0.25 1 0.0
